data_2011656
loop_
_publ_author_name
'Ohba, Shigeru'
'Eishima, Makoto'

_publ_section_title
;
 <i>trans</i>-Chlorobis(ethylenediamine-<i>N</i>,<i>N</i>')nitrocobalt(III)
 perchlorate
;
_journal_issue 12
_journal_name_full 'Acta Crystallographica Section C'
_journal_page_first e559
_journal_page_last e560
_journal_paper_doi 10.1107/S0108270100015134
_journal_volume 56
_journal_year 2000
_chemical_formula_iupac '[Co Cl (N O2) (C2 H8 N2)2] (Cl O4)'
_chemical_formula_moiety 'C4 H16 Cl Co N5 O2 1+, Cl O4 1-'
_chemical_formula_structural '[Co Cl (N O2) (C2 H8 N2)2] (Cl O4)'
_chemical_formula_sum 'C4 H16 Cl2 Co N5 O6'
_chemical_formula_weight 360.04
_space_group_IT_number 2
_symmetry_cell_setting triclinic
_symmetry_space_group_name_Hall '-P 1'
_symmetry_space_group_name_H-M 'P -1'
_cell_angle_alpha 103.19(3)
_cell_angle_beta 105.11(3)
_cell_angle_gamma 77.30(2)
_cell_formula_units_Z 2
_cell_length_a 8.349(2)
_cell_length_b 12.644(3)
_cell_length_c 6.556(3)
_cell_measurement_reflns_used 25
_cell_measurement_temperature 298.0(10)
_cell_measurement_theta_max 15.0
_cell_measurement_theta_min 14.6
_cell_volume 641.0(4)
_computing_cell_refinement 'MSC/AFC Diffractometer Control Software'
_computing_data_collection
;
MSC/AFC Diffractometer Control Software
(Molecular Structure Corporation, 1993)
;
_computing_data_reduction
;TEXSAN
(Molecular Structure Corporation, 1999)
;
_computing_publication_material TEXSAN
_computing_structure_refinement 'SHELXL97 (Sheldrick, 1997)'
_computing_structure_solution 'SIR92 (Altomare et al., 1994)'
_diffrn_measurement_device_type 'Rigaku AFC-7R'
_diffrn_measurement_method \q-2\q
_diffrn_radiation_type MoK\a
_diffrn_radiation_wavelength .71073
_diffrn_reflns_av_R_equivalents .015
_diffrn_reflns_limit_h_max 11
_diffrn_reflns_limit_h_min -11
_diffrn_reflns_limit_k_max 17
_diffrn_reflns_limit_k_min -17
_diffrn_reflns_limit_l_max 9
_diffrn_reflns_limit_l_min 0
_diffrn_reflns_number 4041
_diffrn_reflns_theta_max 30.0
_diffrn_reflns_theta_min 2.5
_diffrn_standards_decay_% none
_diffrn_standards_interval_count 150
_diffrn_standards_number 3
_exptl_absorpt_coefficient_mu 1.783
_exptl_absorpt_correction_T_max .586
_exptl_absorpt_correction_T_min .517
_exptl_absorpt_correction_type '\y scan'
_exptl_absorpt_process_details '(North et al., 1968)'
_exptl_crystal_colour orange--red
_exptl_crystal_density_diffrn 1.865
_exptl_crystal_density_method 'not measured'
_exptl_crystal_description prismatic
_exptl_crystal_size_max .5
_exptl_crystal_size_mid .4
_exptl_crystal_size_min .3
_refine_diff_density_max .58
_refine_diff_density_min -.47
_refine_ls_extinction_method none
_refine_ls_goodness_of_fit_ref 1.18
_refine_ls_hydrogen_treatment noref
_refine_ls_number_parameters 264
_refine_ls_number_reflns 3734
_refine_ls_R_factor_gt .042
_refine_ls_shift/su_max .001
_refine_ls_structure_factor_coef Fsqd
_refine_ls_weighting_details 'w = 1/[\s^2^(Fo^2^) + (0.0430P)^2^+0.6970P] where P = (Fo^2^+2Fc^2^)/3'
_refine_ls_weighting_scheme calc
_refine_ls_wR_factor_ref .112
_reflns_number_gt 3409
_reflns_number_total 3734
_reflns_threshold_expression I>2\s(I)
_cod_data_source_file qa0453.cif
_cod_data_source_block I
_cod_original_formula_sum 'C4 H16 Cl2 Co N5 O6 '
_cod_database_code 2011656

loop_
_symmetry_equiv_pos_as_xyz
x,y,z
-x,-y,-z

loop_
_atom_site_label
_atom_site_fract_x
_atom_site_fract_y
_atom_site_fract_z
_atom_site_U_iso_or_equiv
_atom_site_adp_type
_atom_site_calc_flag
_atom_site_refinement_flags
_atom_site_occupancy
_atom_site_disorder_assembly
_atom_site_disorder_group
_atom_site_type_symbol
Co1 .0000 .0000 .0000 .03170(10) Uani d S 1.00 . . Co
Co2 .0000 .5000 .0000 .02860(10) Uani d S 1.00 . . Co
Cl3 .0774(4) .0893(3) -.2143(6) .0496(6) Uani d P .50 . . Cl
Cl4 -.0221(8) .6231(4) -.2190(10) .117(2) Uani d P .50 . . Cl
Cl5 -.39080(10) .28553(7) -.55550(10) .0586(2) Uani d . 1.00 . . Cl
O6 .0180(10) -.1216(8) .3080(10) .064(2) Uani d P .35 . . O
O7 -.2319(9) -.0622(10) .168(2) .093(3) Uani d P .35 . . O
O8 .005(3) -.1640(10) .192(6) .10790(10) Uiso d P .15 . . O
O9 -.153(3) -.017(2) .312(3) .10181(10) Uiso d P .15 . . O
O10 .0971(7) .4092(5) .3659(7) .0560(10) Uani d P .50 . . O
O11 -.0642(6) .3144(3) .0930(7) .0500(10) Uani d P .50 . . O
O12 -.408(2) .2820(10) -.355(2) .121(6) Uani d P .50 . . O
O13 -.491(2) .2260(10) -.723(2) .155(4) Uani d P .50 . . O
O14 -.2270(10) .2410(10) -.589(2) .123(3) Uani d P .50 . . O
O15 -.429(2) .3990(8) -.585(2) .174(7) Uani d P .50 . . O
O16 -.355(2) .2876(6) -.322(2) .069(3) Uani d P .50 . . O
O17 -.351(2) .1690(7) -.6460(10) .125(4) Uani d P .50 . . O
O18 -.296(2) .3510(10) -.576(2) .140(5) Uani d P .50 . . O
O19 -.5645(9) .3134(9) -.638(2) .110(3) Uani d P .50 . . O
N20 -.0805(9) -.0720(10) .170(2) .062(4) Uani d P .50 . . N
N21 -.0910(3) -.1019(2) -.2555(4) .0453(5) Uani d . 1.00 . . N
N22 -.2216(3) .0929(2) -.0490(4) .0491(6) Uani d . 1.00 . . N
N23 .0093(7) .3948(6) .1800(10) .0340(10) Uani d P .50 . . N
N24 .2438(3) .4939(2) .0913(4) .0414(5) Uani d . 1.00 . . N
N25 .0489(3) .3775(2) -.2305(3) .0381(4) Uani d . 1.00 . . N
C26 -.2778(4) -.0772(6) -.325(2) .085(4) Uani d P .50 . . C
C27 -.3290(10) .0442(6) -.2530(10) .086(4) Uani d P .50 . . C
C28 -.2626(6) -.0452(7) -.3460(10) .060(2) Uani d P .50 . . C
C29 -.3479(9) .0215(7) -.1720(10) .065(2) Uani d P .50 . . C
C30 .3232(4) .4293(3) -.0870(5) .0505(7) Uani d . 1.00 . . C
C31 .2324(4) .3341(2) -.1871(5) .0491(6) Uani d . 1.00 . . C
H21A -.0597 -.1745 -.2250 .0544 Uiso calc P .50 . . H
H21B -.0435 -.0977 -.3697 .0544 Uiso calc P .50 . . H
H21C -.0970 -.1689 -.2177 .0544 Uiso calc P .50 . . H
H21D -.0222 -.1170 -.3571 .0544 Uiso calc P .50 . . H
H22A -.2731 .0976 .0667 .0590 Uiso calc P .50 . . H
H22B -.2096 .1646 -.0580 .0590 Uiso calc P .50 . . H
H22C -.2486 .1286 .0849 .0590 Uiso calc P .50 . . H
H22D -.2214 .1467 -.1291 .0590 Uiso calc P .50 . . H
H24A .2860 .4595 .2137 .0497 Uiso calc . 1.00 . . H
H24B .2688 .5665 .1264 .0497 Uiso calc . 1.00 . . H
H25A -.0111 .3207 -.2367 .0458 Uiso calc . 1.00 . . H
H25B .0154 .4026 -.3637 .0458 Uiso calc . 1.00 . . H
H26A -.3282 -.1176 -.2606 .1046 Uiso calc P .50 . . H
H26B -.3113 -.0964 -.4773 .1046 Uiso calc P .50 . . H
H27A -.4410 .0569 -.2351 .1031 Uiso calc P .50 . . H
H27B -.3248 .0806 -.3633 .1031 Uiso calc P .50 . . H
H28A -.3284 -.0993 -.4298 .0722 Uiso calc P .50 . . H
H28B -.2540 .0020 -.4348 .0722 Uiso calc P .50 . . H
H29A -.3661 -.0237 -.0852 .0781 Uiso calc P .50 . . H
H29B -.4523 .0641 -.2286 .0781 Uiso calc P .50 . . H
H30A .4390 .4033 -.0329 .0606 Uiso calc . 1.00 . . H
H30B .3128 .4738 -.1901 .0606 Uiso calc . 1.00 . . H
H31A .2588 .2832 -.0917 .0588 Uiso calc . 1.00 . . H
H31B .2648 .2982 -.3178 .0588 Uiso calc . 1.00 . . H

loop_
_atom_site_aniso_label
_atom_site_aniso_U_11
_atom_site_aniso_U_22
_atom_site_aniso_U_33
_atom_site_aniso_U_12
_atom_site_aniso_U_13
_atom_site_aniso_U_23
Co1 .0441(3) .0231(2) .0282(2) -.0047(2) .0081(2) .0060(2)
Co2 .0367(2) .0245(2) .0281(2) -.0059(2) .0118(2) .0055(2)
Cl3 .0700(10) .0460(10) .0370(10) -.0166(10) .0159(9) .0065(8)
Cl4 .156(4) .069(2) .156(4) .022(2) .106(3) .040(2)
Cl5 .0490(4) .0649(5) .0501(4) .0043(3) .0089(3) .0028(3)
O6 .060(4) .087(5) .058(4) -.008(4) .012(4) .045(5)
O7 .050(4) .135(8) .131(8) -.011(5) .027(5) .092(7)
O10 .077(3) .076(3) .017(2) -.021(3) -.005(2) .021(2)
O11 .089(3) .021(2) .053(2) -.030(2) .020(2) .007(2)
O12 .088(8) .200(10) .075(8) -.010(6) .049(7) .003(7)
O13 .115(8) .160(10) .147(9) -.064(8) -.021(7) -.029(8)
O14 .084(5) .171(10) .113(7) .019(6) .056(5) .023(7)
O15 .28(2) .064(5) .119(8) .015(8) -.020(10) .026(5)
O16 .099(7) .046(3) .050(3) -.005(3) .009(4) .004(2)
O17 .181(10) .082(5) .072(5) .034(6) .034(6) -.019(4)
O18 .126(8) .23(2) .115(7) -.102(9) .028(7) .053(9)
O19 .060(4) .126(7) .136(7) .008(4) -.010(4) .067(6)
N20 .073(6) .062(7) .041(6) .009(4) .010(3) .011(3)
N21 .067(2) .0370(10) .0340(10) -.0160(10) .0090(10) .0032(8)
N22 .0500(10) .0430(10) .0520(10) .0020(10) .0120(10) .0120(10)
N23 .024(2) .025(3) .041(3) -.006(2) .004(2) -.018(2)
N24 .0390(10) .0400(10) .0440(10) -.0077(9) .0099(9) .0022(9)
N25 .0490(10) .0321(9) .0360(10) -.0089(8) .0170(9) .0011(8)
C26 .064(6) .085(7) .102(9) -.052(5) .012(5) -.023(6)
C27 .063(5) .063(5) .105(8) -.006(4) -.033(6) .025(6)
C28 .049(4) .083(6) .048(4) -.042(4) .000(3) -.009(4)
C29 .048(4) .083(6) .066(5) -.006(4) .011(3) .027(4)
C30 .0440(10) .052(2) .060(2) -.0080(10) .0240(10) .0040(10)
C31 .052(2) .0390(10) .057(2) -.0020(10) .0240(10) .0000(10)

loop_
_atom_type_symbol
_atom_type_description
_atom_type_scat_dispersion_real
_atom_type_scat_dispersion_imag
_atom_type_scat_source
C C .003 .002
;International Tables for Crystallography
(1992, Vol. C)
;
H H .000 .000
;International Tables for Crystallography
(1992, Vol. C)
;
Cl Cl .148 .159
;International Tables for Crystallography
(1992, Vol. C)
;
Co Co .349 .972
;International Tables for Crystallography
(1992, Vol. C)
;
N N .006 .003
;International Tables for Crystallography
(1992, Vol. C)
;
O O .011 .006
;International Tables for Crystallography
(1992, Vol. C)
;

loop_
_geom_angle_atom_site_label_1
_geom_angle_atom_site_label_2
_geom_angle_atom_site_label_3
_geom_angle_site_symmetry_1
_geom_angle_site_symmetry_2
_geom_angle_site_symmetry_3
_geom_angle
_geom_angle_publ_flag
Cl3 Co1 N20 . 1_555 1_555 176.1(2) no
Cl3 Co1 N21 . 1_555 1_555 89.20(10) no
Cl3 Co1 N21 . 1_555 2_555 90.80(10) no
Cl3 Co1 N22 . 1_555 1_555 88.40(10) no
Cl3 Co1 N22 . 1_555 2_555 91.60(10) no
N20 Co1 N21 . 1_555 1_555 89.1(4) no
N20 Co1 N21 . 1_555 2_555 90.9(4) no
N20 Co1 N22 . 1_555 1_555 88.0(3) no
N20 Co1 N22 . 1_555 2_555 92.0(3) no
N21 Co1 N21 . 1_555 2_555 180.0 no
N21 Co1 N22 . 1_555 1_555 86.37(9) no
N21 Co1 N22 . 1_555 2_555 93.63(9) no
N21 Co1 N22 2_555 . 1_555 93.63(9) no
N22 Co1 N22 . 1_555 2_555 180.0 no
Cl4 Co2 N23 . 1_555 1_555 177.7(2) no
Cl4 Co2 N24 . 1_555 1_555 91.3(2) no
Cl4 Co2 N24 . 1_555 2_565 88.7(2) no
Cl4 Co2 N25 . 1_555 1_555 90.1(2) no
Cl4 Co2 N25 . 1_555 2_565 89.9(2) no
N23 Co2 N24 . 1_555 1_555 91.0(2) no
N23 Co2 N24 . 1_555 2_565 89.0(2) no
N23 Co2 N25 . 1_555 1_555 89.6(2) no
N23 Co2 N25 . 1_555 2_565 90.4(2) no
N24 Co2 N24 . 1_555 2_565 180.0 no
N24 Co2 N25 . 1_555 1_555 85.97(9) no
N24 Co2 N25 . 1_555 2_565 94.03(9) no
N24 Co2 N25 2_565 . 1_555 94.03(9) no
N25 Co2 N25 . 1_555 2_565 180.0 no
O12 Cl5 O13 . 1_555 1_555 115.0(9) no
O12 Cl5 O14 . 1_555 1_555 113.1(7) no
O12 Cl5 O15 . 1_555 1_555 109.3(9) no
O13 Cl5 O14 . 1_555 1_555 102.8(7) no
O13 Cl5 O15 . 1_555 1_555 108.1(8) no
O14 Cl5 O15 . 1_555 1_555 108.0(10) no
O16 Cl5 O17 . 1_555 1_555 103.9(4) no
O16 Cl5 O18 . 1_555 1_555 104.5(6) no
O16 Cl5 O19 . 1_555 1_555 110.7(7) no
O17 Cl5 O18 . 1_555 1_555 117.2(8) no
O17 Cl5 O19 . 1_555 1_555 104.0(7) no
O18 Cl5 O19 . 1_555 1_555 116.0(8) no
Co1 N20 O6 . 1_555 1_555 121.1(7) no
Co1 N20 O7 . 1_555 1_555 122.0(10) no
Co1 N20 O8 . 1_555 1_555 112.0(10) no
Co1 N20 O9 . 1_555 1_555 120.0(10) no
O6 N20 O7 . 1_555 1_555 115.0(10) no
O8 N20 O9 . 1_555 1_555 120(2) no
Co1 N21 C26 . 1_555 1_555 113.3(4) no
Co1 N21 C28 . 1_555 1_555 106.0(3) no
Co1 N21 H21A . 1_555 1_555 108.5 no
Co1 N21 H21B . 1_555 1_555 108.5 no
Co1 N21 H21C . 1_555 1_555 110.3 no
Co1 N21 H21D . 1_555 1_555 110.3 no
C26 N21 H21A . 1_555 1_555 108.6 no
C26 N21 H21B . 1_555 1_555 108.5 no
C28 N21 H21C . 1_555 1_555 110.5 no
C28 N21 H21D . 1_555 1_555 110.2 no
H21A N21 H21B . 1_555 1_555 109.5 no
H21C N21 H21D . 1_555 1_555 109.5 no
Co1 N22 C27 . 1_555 1_555 109.7(4) no
Co1 N22 C29 . 1_555 1_555 108.4(3) no
Co1 N22 H22A . 1_555 1_555 109.4 no
Co1 N22 H22B . 1_555 1_555 109.4 no
Co1 N22 H22C . 1_555 1_555 109.7 no
Co1 N22 H22D . 1_555 1_555 109.7 no
C27 N22 H22A . 1_555 1_555 109.4 no
C27 N22 H22B . 1_555 1_555 109.4 no
C29 N22 H22C . 1_555 1_555 109.8 no
C29 N22 H22D . 1_555 1_555 109.7 no
H22A N22 H22B . 1_555 1_555 109.4 no
H22C N22 H22D . 1_555 1_555 109.5 no
Co2 N23 O10 . 1_555 1_555 117.4(6) no
Co2 N23 O11 . 1_555 1_555 116.7(5) no
O10 N23 O11 . 1_555 1_555 125.7(7) no
Co2 N24 C30 . 1_555 1_555 108.9(2) no
Co2 N24 H24A . 1_555 1_555 109.6 no
Co2 N24 H24B . 1_555 1_555 109.6 no
C30 N24 H24A . 1_555 1_555 109.6 no
C30 N24 H24B . 1_555 1_555 109.6 no
H24A N24 H24B . 1_555 1_555 109.5 no
Co2 N25 C31 . 1_555 1_555 109.3(2) no
Co2 N25 H25A . 1_555 1_555 109.5 no
Co2 N25 H25B . 1_555 1_555 109.5 no
C31 N25 H25A . 1_555 1_555 109.5 no
C31 N25 H25B . 1_555 1_555 109.5 no
H25A N25 H25B . 1_555 1_555 109.4 no
N21 C26 C27 . 1_555 1_555 106.7(6) no
N21 C26 H26A . 1_555 1_555 110.2 no
N21 C26 H26B . 1_555 1_555 110.1 no
C27 C26 H26A . 1_555 1_555 110.2 no
C27 C26 H26B . 1_555 1_555 110.3 no
H26A C26 H26B . 1_555 1_555 109.3 no
N22 C27 C26 . 1_555 1_555 114.9(7) no
N22 C27 H27A . 1_555 1_555 108.3 no
N22 C27 H27B . 1_555 1_555 108.0 no
C26 C27 H27A . 1_555 1_555 108.1 no
C26 C27 H27B . 1_555 1_555 107.9 no
H27A C27 H27B . 1_555 1_555 109.7 no
N21 C28 C29 . 1_555 1_555 111.2(5) no
N21 C28 H28A . 1_555 1_555 108.9 no
N21 C28 H28B . 1_555 1_555 109.2 no
C29 C28 H28A . 1_555 1_555 108.8 no
C29 C28 H28B . 1_555 1_555 109.1 no
H28A C28 H28B . 1_555 1_555 109.6 no
N22 C29 C28 . 1_555 1_555 101.1(5) no
N22 C29 H29A . 1_555 1_555 111.5 no
N22 C29 H29B . 1_555 1_555 111.4 no
C28 C29 H29A . 1_555 1_555 111.8 no
C28 C29 H29B . 1_555 1_555 111.5 no
H29A C29 H29B . 1_555 1_555 109.3 no
N24 C30 C31 . 1_555 1_555 107.0(3) no
N24 C30 H30A . 1_555 1_555 110.1 no
N24 C30 H30B . 1_555 1_555 110.1 no
C31 C30 H30A . 1_555 1_555 110.1 no
C31 C30 H30B . 1_555 1_555 110.1 no
H30A C30 H30B . 1_555 1_555 109.4 no
N25 C31 C30 . 1_555 1_555 108.0(2) no
N25 C31 H31A . 1_555 1_555 109.9 no
N25 C31 H31B . 1_555 1_555 109.8 no
C30 C31 H31A . 1_555 1_555 109.8 no
C30 C31 H31B . 1_555 1_555 109.8 no
H31A C31 H31B . 1_555 1_555 109.5 no

loop_
_geom_bond_atom_site_label_1
_geom_bond_atom_site_label_2
_geom_bond_site_symmetry_1
_geom_bond_site_symmetry_2
_geom_bond_distance
_geom_bond_publ_flag
Co1 Cl3 . . 2.277(4) yes
Co1 N20 . . 1.91(2) yes
Co1 N21 . . 1.956(2) yes
Co1 N22 . . 1.952(2) yes
Co2 Cl4 . . 2.297(7) yes
Co2 N23 . . 1.947(8) yes
Co2 N24 . . 1.956(2) yes
Co2 N25 . . 1.956(2) yes
Cl5 O12 . . 1.37(2) no
Cl5 O13 . . 1.380(10) no
Cl5 O14 . . 1.410(10) no
Cl5 O15 . . 1.450(10) no
Cl5 O16 . . 1.480(10) no
Cl5 O17 . . 1.458(8) no
Cl5 O18 . . 1.32(2) no
Cl5 O19 . . 1.405(7) no
O6 N20 . . 1.240(10) no
O7 N20 . . 1.240(10) no
O8 N20 . . 1.24(2) no
O9 N20 . . 1.24(3) no
O10 N23 . . 1.244(7) no
O11 N23 . . 1.250(8) no
N21 C26 . . 1.490(4) no
N21 C28 . . 1.490(6) no
N21 H21A . . .950 no
N21 H21B . . .950 no
N21 H21C . . .950 no
N21 H21D . . .950 no
N22 C27 . . 1.490(8) no
N22 C29 . . 1.490(8) no
N22 H22A . . .950 no
N22 H22B . . .950 no
N22 H22C . . .950 no
N22 H22D . . .950 no
N24 C30 . . 1.484(4) no
N24 H24A . . .950 no
N24 H24B . . .950 no
N25 C31 . . 1.484(4) no
N25 H25A . . .950 no
N25 H25B . . .950 no
C26 C27 . . 1.500(10) no
C26 H26A . . .951 no
C26 H26B . . .951 no
C27 H27A . . .947 no
C27 H27B . . .951 no
C28 C29 . . 1.500(10) no
C28 H28A . . .952 no
C28 H28B . . .947 no
C29 H29A . . .950 no
C29 H29B . . .951 no
C30 C31 . . 1.495(5) no
C30 H30A . . .950 no
C30 H30B . . .950 no
C31 H31A . . .950 no
C31 H31B . . .950 no
